data_4117508
loop_
_publ_author_name
'Marius V. C\^ampian'
'Robin N. Perutz'
'Barbara Procacci'
'Robert J. Thatcher'
'Olga Torres'
'Adrian C. Whitwood'

_publ_contact_author_address
;Department of Chemistry,
University of York,
Heslington,
York
YO10 5DD
UK
;
_publ_contact_author_email robin.perutz@york.ac.uk
_publ_contact_author_fax '+44 1904 432516'
_publ_contact_author_name 'Professor Robin N Perutz'
_publ_contact_author_phone '+44 1904 432549'
_publ_section_title
;
 Selective Photochemistry at Stereogenic Metal and Ligand Centers of
 cis-[Ru(diphosphine)2(H)2]: Preparative, NMR, Solid State, and Laser
 Flash Studies
;
_journal_name_full 'Journal of the American Chemical Society'
_journal_page_first 3480
_journal_page_last 3497
_journal_paper_doi 10.1021/ja210568t
_journal_volume 134
_journal_year 2012
_chemical_absolute_configuration ad
_chemical_formula_moiety 'C36 H58 P4 Ru, C6 H14'
_chemical_formula_sum 'C42 H72 P4 Ru'
_chemical_formula_weight 801.95
_chemical_name_systematic
;
 ? 
;
_space_group_crystal_system orthorhombic
_space_group_IT_number 19
_space_group_name_Hall 'P 2ac 2ab'
_space_group_name_H-M_alt 'P 21 21 21'
_symmetry_space_group_name_Hall 'P 2ac 2ab'
_symmetry_space_group_name_H-M 'P 21 21 21'
_atom_sites_solution_hydrogens geom
_atom_sites_solution_primary direct
_atom_sites_solution_secondary difmap
_audit_creation_date 2011-10-18
_audit_creation_method
;
  Olex2 1.1
  (compiled 2011.09.07 svn.r1971, GUI svn.r3853)
;
_cell_angle_alpha 90.00
_cell_angle_beta 90.00
_cell_angle_gamma 90.00
_cell_formula_units_Z 4
_cell_length_a 10.4095(13)
_cell_length_b 14.9482(19)
_cell_length_c 26.671(3)
_cell_measurement_reflns_used 6878
_cell_measurement_temperature 110(2)
_cell_measurement_theta_max 28.28
_cell_measurement_theta_min 2.50
_cell_volume 4150.1(9)
_computing_cell_refinement 'Bruker SMART'
_computing_data_collection 'Bruker SMART'
_computing_data_reduction 'Bruker SAINT'
_computing_molecular_graphics
;
O. V. Dolomanov, L. J. Bourhis, R. J. Gildea, J. A. K. Howard and H. Puschmann,
OLEX2: a complete structure solution, refinement and analysis program.
J. Appl. Cryst. (2009). 42, 339-341.
;
_computing_publication_material
;
O. V. Dolomanov, L. J. Bourhis, R. J. Gildea, J. A. K. Howard and H. Puschmann,
OLEX2: a complete structure solution, refinement and analysis program.
J. Appl. Cryst. (2009). 42, 339-341.
;
_computing_structure_refinement
;
olex2.refine (L.J. Bourhis, O.V. Dolomanov, R.J. Gildea, J.A.K. Howard,
H. Puschmann, in preparation, 2011)
;
_computing_structure_solution 'SHELXS-97 (Sheldrick, 1997)'
_diffrn_ambient_temperature 110(2)
_diffrn_measured_fraction_theta_full 0.999
_diffrn_measured_fraction_theta_max 0.999
_diffrn_measurement_device_type 'CCD area detector'
_diffrn_measurement_method 'phi and omega scans'
_diffrn_radiation_monochromator graphite
_diffrn_radiation_type MoK\a
_diffrn_radiation_wavelength 0.71073
_diffrn_reflns_av_R_equivalents 0.0256
_diffrn_reflns_av_unetI/netI 0.0239
_diffrn_reflns_limit_h_max 13
_diffrn_reflns_limit_h_min -13
_diffrn_reflns_limit_k_max 19
_diffrn_reflns_limit_k_min -19
_diffrn_reflns_limit_l_max 35
_diffrn_reflns_limit_l_min -35
_diffrn_reflns_number 42415
_diffrn_reflns_theta_full 28.32
_diffrn_reflns_theta_max 28.32
_diffrn_reflns_theta_min 1.53
_diffrn_source 'fine-focus sealed tube'
_exptl_absorpt_coefficient_mu 0.560
_exptl_absorpt_correction_T_max 0.951
_exptl_absorpt_correction_T_min 0.843
_exptl_absorpt_correction_type multi-scan
_exptl_absorpt_process_details 'SADABS v2.10 (Sheldrick)'
_exptl_crystal_colour Colourless
_exptl_crystal_density_diffrn 1.284
_exptl_crystal_description Plate
_exptl_crystal_F_000 1712
_exptl_crystal_size_max 0.45
_exptl_crystal_size_mid 0.10
_exptl_crystal_size_min 0.09
_refine_diff_density_max 0.972
_refine_diff_density_min -0.334
_refine_diff_density_rms 0.065
_refine_ls_abs_structure_details 'Flack H D (1983), Acta Cryst. A39, 876-881'
_refine_ls_abs_structure_Flack -0.005(18)
_refine_ls_extinction_method none
_refine_ls_goodness_of_fit_ref 1.155
_refine_ls_hydrogen_treatment mixed
_refine_ls_matrix_type full
_refine_ls_number_parameters 442
_refine_ls_number_reflns 10321
_refine_ls_number_restraints 0
_refine_ls_restrained_S_all 1.155
_refine_ls_R_factor_all 0.0290
_refine_ls_R_factor_gt 0.0276
_refine_ls_shift/su_max 0.002
_refine_ls_shift/su_mean 0.000
_refine_ls_structure_factor_coef Fsqd
_refine_ls_weighting_details 'calc w=1/[\s^2^(Fo^2^)+(0.0217P)^2^+3.7548P] where P=(Fo^2^+2Fc^2^)/3'
_refine_ls_weighting_scheme calc
_refine_ls_wR_factor_gt 0.0670
_refine_ls_wR_factor_ref 0.0675
_reflns_number_gt 10040
_reflns_number_total 10321
_reflns_threshold_expression >2sigma(I)
_cod_data_source_file ja210568t_si_002_02.cif
_cod_data_source_block L-R,R-Ru2H2
_cod_database_code 4117508

loop_
_space_group_symop_id
_space_group_symop_operation_xyz
1 'x, y, z'
2 '-x+1/2, -y, z+1/2'
3 '-x, y+1/2, -z+1/2'
4 'x+1/2, -y+1/2, -z'

loop_
_atom_site_label
_atom_site_type_symbol
_atom_site_fract_x
_atom_site_fract_y
_atom_site_fract_z
_atom_site_U_iso_or_equiv
_atom_site_adp_type
_atom_site_occupancy
_atom_site_symmetry_multiplicity
_atom_site_calc_flag
_atom_site_refinement_flags
Ru1 Ru 0.691486(16) 0.332651(12) 0.846062(7) 0.01302(4) Uani 1 1 d .
P1 P 0.85331(6) 0.28731(4) 0.89898(2) 0.01389(11) Uani 1 1 d .
P2 P 0.75880(6) 0.47398(4) 0.86249(2) 0.01499(12) Uani 1 1 d .
P3 P 0.55959(6) 0.21375(4) 0.83375(2) 0.01449(12) Uani 1 1 d .
P4 P 0.76760(6) 0.29925(4) 0.76673(2) 0.01460(12) Uani 1 1 d .
C1 C 0.9396(2) 0.12774(16) 0.84837(10) 0.0210(5) Uani 1 1 d .
C2 C 0.9666(2) 0.18879(16) 0.89329(9) 0.0181(5) Uani 1 1 d .
C3 C 0.9584(2) 0.13598(17) 0.94287(10) 0.0210(5) Uani 1 1 d .
C4 C 0.9224(2) 0.20002(18) 0.98534(9) 0.0220(5) Uani 1 1 d .
C5 C 0.8132(3) 0.25845(16) 0.96564(8) 0.0177(4) Uani 1 1 d .
C6 C 0.7821(2) 0.33819(19) 0.99886(9) 0.0225(5) Uani 1 1 d .
C7 C 0.9614(2) 0.38530(16) 0.90947(9) 0.0158(5) Uani 1 1 d .
C8 C 1.0829(2) 0.37949(17) 0.93261(9) 0.0189(5) Uani 1 1 d .
C9 C 1.1558(2) 0.45537(18) 0.94144(10) 0.0230(5) Uani 1 1 d .
C10 C 1.1095(3) 0.53856(19) 0.92806(11) 0.0248(6) Uani 1 1 d .
C11 C 0.9895(3) 0.54600(18) 0.90564(10) 0.0221(5) Uani 1 1 d .
C12 C 0.9151(2) 0.47014(17) 0.89539(9) 0.0165(5) Uani 1 1 d .
C13 C 0.5436(3) 0.51492(19) 0.92849(12) 0.0282(6) Uani 1 1 d .
C14 C 0.6608(2) 0.55396(17) 0.90204(10) 0.0202(5) Uani 1 1 d .
C15 C 0.6219(3) 0.63058(18) 0.86678(11) 0.0269(6) Uani 1 1 d .
C16 C 0.7342(3) 0.64909(17) 0.83167(10) 0.0258(6) Uani 1 1 d .
C17 C 0.7760(2) 0.55855(17) 0.81095(9) 0.0198(5) Uani 1 1 d .
C18 C 0.9026(3) 0.5604(2) 0.78253(11) 0.0294(6) Uani 1 1 d .
C19 C 0.3330(2) 0.30619(16) 0.85538(9) 0.0205(5) Uani 1 1 d .
C20 C 0.3886(2) 0.23908(17) 0.81805(9) 0.0174(5) Uani 1 1 d .
C21 C 0.3183(2) 0.14900(16) 0.82099(9) 0.0215(5) Uani 1 1 d .
C22 C 0.3712(2) 0.09559(18) 0.86626(10) 0.0215(5) Uani 1 1 d .
C23 C 0.5039(2) 0.13347(17) 0.88249(9) 0.0186(5) Uani 1 1 d .
C24 C 0.5991(3) 0.06168(18) 0.89945(11) 0.0245(5) Uani 1 1 d .
C25 C 0.6163(2) 0.14583(16) 0.78028(9) 0.0167(5) Uani 1 1 d .
C26 C 0.5751(3) 0.05856(18) 0.76933(10) 0.0211(5) Uani 1 1 d .
C27 C 0.6251(3) 0.01062(18) 0.72918(10) 0.0239(5) Uani 1 1 d .
C28 C 0.7175(2) 0.05012(18) 0.69891(10) 0.0230(5) Uani 1 1 d .
C29 C 0.7594(2) 0.13626(17) 0.70891(9) 0.0200(5) Uani 1 1 d .
C30 C 0.7121(2) 0.18496(14) 0.74987(8) 0.0148(4) Uani 1 1 d .
C31 C 0.5705(2) 0.34047(19) 0.69527(9) 0.0224(5) Uani 1 1 d .
C32 C 0.7069(2) 0.36451(16) 0.71143(9) 0.0193(5) Uani 1 1 d .
C33 C 0.8066(3) 0.35413(18) 0.66955(9) 0.0243(5) Uani 1 1 d .
C34 C 0.9397(3) 0.3551(2) 0.69412(10) 0.0273(6) Uani 1 1 d .
C35 C 0.9375(2) 0.29846(18) 0.74195(9) 0.0196(5) Uani 1 1 d .
C36 C 1.0412(2) 0.3271(2) 0.77919(10) 0.0235(5) Uani 1 1 d .
H1 H 0.613(4) 0.332(3) 0.8945(16) 0.071(13) Uiso 1 1 d .
H1A H 0.9988 0.0768 0.8490 0.032 Uiso 1 1 calc R
H1b H 0.9516 0.1614 0.8172 0.032 Uiso 1 1 calc R
H1c H 0.8509 0.1059 0.8502 0.032 Uiso 1 1 calc R
H2 H 0.576(3) 0.382(2) 0.8176(13) 0.039(10) Uiso 1 1 d .
H2a H 1.0560 0.2125 0.8899 0.022 Uiso 1 1 calc R
H3A H 0.8928 0.0883 0.9400 0.025 Uiso 1 1 calc R
H3B H 1.0422 0.1075 0.9502 0.025 Uiso 1 1 calc R
H4A H 0.8941 0.1661 1.0152 0.026 Uiso 1 1 calc R
H4B H 0.9971 0.2374 0.9947 0.026 Uiso 1 1 calc R
H5 H 0.7345 0.2201 0.9647 0.021 Uiso 1 1 calc R
H6A H 0.7517 0.3170 1.0316 0.034 Uiso 1 1 calc R
H6B H 0.7150 0.3744 0.9830 0.034 Uiso 1 1 calc R
H6C H 0.8595 0.3746 1.0035 0.034 Uiso 1 1 calc R
H8 H 1.1152 0.3226 0.9423 0.023 Uiso 1 1 calc R
H9 H 1.2378 0.4502 0.9567 0.028 Uiso 1 1 calc R
H10 H 1.1595 0.5906 0.9342 0.030 Uiso 1 1 calc R
H11 H 0.9575 0.6035 0.8971 0.027 Uiso 1 1 calc R
H13A H 0.4933 0.5634 0.9435 0.042 Uiso 1 1 calc R
H13B H 0.5718 0.4736 0.9548 0.042 Uiso 1 1 calc R
H13C H 0.4905 0.4827 0.9041 0.042 Uiso 1 1 calc R
H14 H 0.7189 0.5794 0.9283 0.024 Uiso 1 1 calc R
H15A H 0.5450 0.6135 0.8472 0.032 Uiso 1 1 calc R
H15B H 0.6013 0.6849 0.8865 0.032 Uiso 1 1 calc R
H16A H 0.8057 0.6777 0.8501 0.031 Uiso 1 1 calc R
H16B H 0.7073 0.6893 0.8041 0.031 Uiso 1 1 calc R
H17 H 0.7095 0.5422 0.7855 0.024 Uiso 1 1 calc R
H18A H 0.8976 0.6047 0.7555 0.044 Uiso 1 1 calc R
H18B H 0.9196 0.5012 0.7682 0.044 Uiso 1 1 calc R
H18C H 0.9722 0.5766 0.8055 0.044 Uiso 1 1 calc R
H19A H 0.2444 0.3206 0.8459 0.031 Uiso 1 1 calc R
H19B H 0.3848 0.3609 0.8551 0.031 Uiso 1 1 calc R
H19C H 0.3340 0.2802 0.8891 0.031 Uiso 1 1 calc R
H20 H 0.3828 0.2637 0.7833 0.021 Uiso 1 1 calc R
H21A H 0.3321 0.1148 0.7897 0.026 Uiso 1 1 calc R
H21B H 0.2249 0.1591 0.8251 0.026 Uiso 1 1 calc R
H22A H 0.3802 0.0318 0.8570 0.026 Uiso 1 1 calc R
H22B H 0.3101 0.0997 0.8946 0.026 Uiso 1 1 calc R
H23 H 0.4865 0.1705 0.9129 0.022 Uiso 1 1 calc R
H24A H 0.5653 0.0311 0.9291 0.037 Uiso 1 1 calc R
H24B H 0.6815 0.0897 0.9077 0.037 Uiso 1 1 calc R
H24C H 0.6116 0.0182 0.8724 0.037 Uiso 1 1 calc R
H26 H 0.5114 0.0316 0.7899 0.025 Uiso 1 1 calc R
H27 H 0.5964 -0.0485 0.7225 0.029 Uiso 1 1 calc R
H28 H 0.7520 0.0180 0.6713 0.028 Uiso 1 1 calc R
H29 H 0.8217 0.1629 0.6876 0.024 Uiso 1 1 calc R
H31A H 0.5433 0.3805 0.6682 0.034 Uiso 1 1 calc R
H31B H 0.5121 0.3471 0.7239 0.034 Uiso 1 1 calc R
H31C H 0.5685 0.2784 0.6834 0.034 Uiso 1 1 calc R
H32 H 0.7062 0.4290 0.7214 0.023 Uiso 1 1 calc R
H33A H 0.7930 0.2971 0.6514 0.029 Uiso 1 1 calc R
H33B H 0.7989 0.4040 0.6453 0.029 Uiso 1 1 calc R
H34A H 1.0042 0.3307 0.6705 0.033 Uiso 1 1 calc R
H34B H 0.9642 0.4173 0.7024 0.033 Uiso 1 1 calc R
H35 H 0.9573 0.2355 0.7319 0.024 Uiso 1 1 calc R
H36A H 1.1256 0.3238 0.7630 0.035 Uiso 1 1 calc R
H36B H 1.0396 0.2872 0.8083 0.035 Uiso 1 1 calc R
H36C H 1.0248 0.3886 0.7901 0.035 Uiso 1 1 calc R
C37 C 0.8338(4) 0.5976(2) 1.03563(13) 0.0510(10) Uani 1 1 d .
C38 C 0.9209(4) 0.6726(3) 1.05314(13) 0.0503(9) Uani 1 1 d .
C39 C 0.9726(4) 0.7302(2) 1.01076(13) 0.0411(8) Uani 1 1 d .
C40 C 0.8697(3) 0.7788(2) 0.98144(13) 0.0385(7) Uani 1 1 d .
C41 C 0.9226(3) 0.8403(3) 0.94093(13) 0.0417(8) Uani 1 1 d .
C42 C 0.8176(4) 0.8866(2) 0.91172(14) 0.0493(9) Uani 1 1 d .
H37A H 0.7549 0.6231 1.0215 0.077 Uiso 1 1 calc R
H37B H 0.8120 0.5591 1.0641 0.077 Uiso 1 1 calc R
H37C H 0.8780 0.5622 1.0100 0.077 Uiso 1 1 calc R
H38A H 0.9942 0.6464 1.0717 0.060 Uiso 1 1 calc R
H38B H 0.8727 0.7111 1.0767 0.060 Uiso 1 1 calc R
H39A H 1.0328 0.7748 1.0249 0.049 Uiso 1 1 calc R
H39B H 1.0219 0.6917 0.9874 0.049 Uiso 1 1 calc R
H40A H 0.8173 0.8147 1.0050 0.046 Uiso 1 1 calc R
H40B H 0.8124 0.7342 0.9656 0.046 Uiso 1 1 calc R
H41A H 0.9784 0.8860 0.9567 0.050 Uiso 1 1 calc R
H41B H 0.9761 0.8048 0.9175 0.050 Uiso 1 1 calc R
H42A H 0.7645 0.8418 0.8947 0.074 Uiso 1 1 calc R
H42B H 0.8561 0.9266 0.8868 0.074 Uiso 1 1 calc R
H42C H 0.7639 0.9215 0.9347 0.074 Uiso 1 1 calc R

loop_
_atom_site_aniso_label
_atom_site_aniso_U_11
_atom_site_aniso_U_22
_atom_site_aniso_U_33
_atom_site_aniso_U_23
_atom_site_aniso_U_13
_atom_site_aniso_U_12
Ru1 0.01093(7) 0.01378(8) 0.01434(7) -0.00030(7) -0.00065(7) -0.00053(7)
P1 0.0117(3) 0.0145(3) 0.0154(3) 0.0002(2) -0.0002(2) 0.0000(2)
P2 0.0138(3) 0.0139(3) 0.0173(3) 0.0000(2) -0.0006(2) -0.0005(2)
P3 0.0121(3) 0.0157(3) 0.0157(3) -0.0014(2) 0.0005(2) -0.0020(2)
P4 0.0131(3) 0.0147(3) 0.0161(3) -0.0002(2) 0.0007(2) -0.0003(2)
C1 0.0212(11) 0.0184(11) 0.0235(12) -0.0023(11) 0.0011(11) 0.0040(9)
C2 0.0129(11) 0.0210(13) 0.0205(12) -0.0014(9) -0.0011(9) 0.0002(9)
C3 0.0179(12) 0.0196(12) 0.0257(13) 0.0026(10) -0.0042(10) 0.0003(9)
C4 0.0198(12) 0.0270(13) 0.0192(12) 0.0049(10) -0.0026(9) 0.0003(10)
C5 0.0150(10) 0.0211(11) 0.0169(10) 0.0019(8) -0.0007(10) 0.0003(10)
C6 0.0222(12) 0.0270(13) 0.0183(11) 0.0017(11) 0.0019(9) 0.0040(11)
C7 0.0141(11) 0.0184(11) 0.0149(11) -0.0018(9) 0.0015(8) 0.0001(9)
C8 0.0136(11) 0.0216(12) 0.0214(12) -0.0023(10) -0.0012(9) -0.0005(9)
C9 0.0148(12) 0.0284(13) 0.0259(13) -0.0042(11) -0.0036(9) -0.0003(10)
C10 0.0216(13) 0.0240(13) 0.0288(14) -0.0054(11) -0.0019(11) -0.0052(10)
C11 0.0218(13) 0.0187(12) 0.0258(14) -0.0029(10) -0.0005(10) -0.0037(10)
C12 0.0129(11) 0.0196(12) 0.0172(11) -0.0024(9) -0.0010(9) 0.0002(9)
C13 0.0250(14) 0.0243(14) 0.0354(15) -0.0052(12) 0.0093(12) 0.0042(11)
C14 0.0211(13) 0.0174(11) 0.0220(12) -0.0032(10) -0.0001(9) 0.0020(9)
C15 0.0293(14) 0.0183(12) 0.0332(14) 0.0008(11) 0.0004(12) 0.0097(11)
C16 0.0322(14) 0.0146(12) 0.0305(14) 0.0042(10) -0.0019(11) 0.0001(10)
C17 0.0228(13) 0.0165(11) 0.0202(12) 0.0021(9) -0.0019(9) -0.0028(9)
C18 0.0316(15) 0.0243(14) 0.0322(15) 0.0080(12) 0.0065(12) -0.0007(11)
C19 0.0147(11) 0.0225(11) 0.0242(12) -0.0023(9) 0.0004(9) 0.0000(8)
C20 0.0127(11) 0.0214(12) 0.0182(12) -0.0008(9) -0.0022(9) -0.0020(9)
C21 0.0149(11) 0.0248(13) 0.0250(12) -0.0052(9) -0.0010(10) -0.0049(10)
C22 0.0178(12) 0.0225(12) 0.0241(12) -0.0027(10) 0.0036(10) -0.0074(10)
C23 0.0184(12) 0.0191(12) 0.0183(11) -0.0004(9) 0.0021(9) -0.0042(9)
C24 0.0246(13) 0.0201(12) 0.0288(14) 0.0043(11) -0.0016(11) -0.0037(10)
C25 0.0128(11) 0.0196(12) 0.0175(11) -0.0029(9) -0.0005(8) -0.0004(8)
C26 0.0186(12) 0.0207(12) 0.0241(13) -0.0035(10) 0.0022(10) -0.0016(9)
C27 0.0243(13) 0.0184(12) 0.0290(14) -0.0063(11) 0.0027(11) -0.0060(10)
C28 0.0209(13) 0.0255(13) 0.0226(12) -0.0074(10) 0.0034(10) 0.0014(10)
C29 0.0168(11) 0.0232(12) 0.0199(12) -0.0005(9) 0.0018(9) -0.0023(9)
C30 0.0135(11) 0.0137(11) 0.0172(10) -0.0003(8) -0.0035(8) -0.0001(8)
C31 0.0231(12) 0.0236(13) 0.0205(11) 0.0016(11) -0.0022(9) 0.0032(11)
C32 0.0232(13) 0.0178(11) 0.0169(11) 0.0013(9) -0.0009(10) 0.0008(10)
C33 0.0257(12) 0.0292(13) 0.0179(11) 0.0031(9) 0.0018(11) -0.0004(11)
C34 0.0222(13) 0.0376(16) 0.0221(13) 0.0039(11) 0.0039(10) -0.0060(11)
C35 0.0165(11) 0.0200(11) 0.0223(12) -0.0002(10) 0.0040(9) -0.0022(9)
C36 0.0160(11) 0.0284(13) 0.0261(12) 0.0027(12) 0.0001(9) -0.0021(11)
C37 0.077(3) 0.0423(19) 0.0337(17) 0.0070(15) 0.0027(18) 0.0033(19)
C38 0.070(3) 0.051(2) 0.0300(16) 0.0007(17) -0.0017(16) 0.012(2)
C39 0.053(2) 0.0370(18) 0.0335(17) -0.0100(14) -0.0043(15) 0.0107(15)
C40 0.0447(19) 0.0366(17) 0.0342(16) 0.0028(14) 0.0062(14) 0.0048(15)
C41 0.0489(19) 0.0367(18) 0.0396(17) 0.0020(15) 0.0076(15) 0.0000(16)
C42 0.056(2) 0.0424(19) 0.049(2) 0.0110(16) 0.0116(19) 0.0104(19)

loop_
_atom_type_symbol
_atom_type_description
_atom_type_scat_dispersion_real
_atom_type_scat_dispersion_imag
_atom_type_scat_source
C C 0.0033 0.0016 'International Tables Vol C Tables 4.2.6.8 and 6.1.1.4'
H H 0.0000 0.0000 'International Tables Vol C Tables 4.2.6.8 and 6.1.1.4'
P P 0.1023 0.0942 'International Tables Vol C Tables 4.2.6.8 and 6.1.1.4'
Ru Ru -1.2594 0.8363 'International Tables Vol C Tables 4.2.6.8 and 6.1.1.4'

loop_
_geom_angle_atom_site_label_1
_geom_angle_atom_site_label_2
_geom_angle_atom_site_label_3
_geom_angle
P1 Ru1 P4 104.28(2)
P1 Ru1 H1 82.6(16)
P1 Ru1 H2 167.6(12)
P2 Ru1 P1 85.97(2)
P2 Ru1 P3 160.74(2)
P2 Ru1 P4 105.77(2)
P2 Ru1 H1 90.2(18)
P2 Ru1 H2 84.1(12)
P3 Ru1 P1 107.52(2)
P3 Ru1 P4 84.60(2)
P3 Ru1 H1 78.3(17)
P3 Ru1 H2 80.5(13)
P4 Ru1 H1 162.9(17)
P4 Ru1 H2 85.7(12)
H1 Ru1 H2 90(2)
C2 P1 Ru1 129.53(8)
C5 P1 Ru1 119.09(8)
C5 P1 C2 92.05(11)
C7 P1 Ru1 107.59(8)
C7 P1 C2 104.29(11)
C7 P1 C5 99.92(11)
C12 P2 Ru1 109.54(8)
C12 P2 C14 103.24(11)
C12 P2 C17 106.54(12)
C14 P2 Ru1 121.97(8)
C17 P2 Ru1 121.03(8)
C17 P2 C14 91.96(12)
C20 P3 Ru1 116.75(8)
C23 P3 Ru1 126.31(8)
C23 P3 C20 89.46(11)
C25 P3 Ru1 110.42(8)
C25 P3 C20 104.05(11)
C25 P3 C23 106.51(11)
C30 P4 Ru1 108.25(8)
C30 P4 C32 100.53(11)
C30 P4 C35 101.59(11)
C32 P4 Ru1 119.40(8)
C32 P4 C35 92.49(11)
C35 P4 Ru1 129.96(8)
C2 C1 H1A 109.5
C2 C1 H1b 109.5
C2 C1 H1c 109.5
H1A C1 H1b 109.5
H1A C1 H1c 109.5
H1b C1 H1c 109.5
P1 C2 H2a 108.1
C1 C2 P1 114.32(17)
C1 C2 C3 110.8(2)
C1 C2 H2a 108.1
C3 C2 P1 107.16(17)
C3 C2 H2a 108.1
C2 C3 H3A 109.8
C2 C3 H3B 109.8
C4 C3 C2 109.2(2)
C4 C3 H3A 109.8
C4 C3 H3B 109.8
H3A C3 H3B 108.3
C3 C4 H4A 110.4
C3 C4 H4B 110.4
C5 C4 C3 106.6(2)
C5 C4 H4A 110.4
C5 C4 H4B 110.4
H4A C4 H4B 108.6
P1 C5 H5 106.9
C4 C5 P1 106.96(17)
C4 C5 H5 106.9
C6 C5 P1 114.80(17)
C6 C5 C4 114.0(2)
C6 C5 H5 106.9
C5 C6 H6A 109.5
C5 C6 H6B 109.5
C5 C6 H6C 109.5
H6A C6 H6B 109.5
H6A C6 H6C 109.5
H6B C6 H6C 109.5
C8 C7 P1 123.89(19)
C12 C7 P1 117.37(18)
C12 C7 C8 118.7(2)
C7 C8 H8 119.5
C9 C8 C7 121.0(2)
C9 C8 H8 119.5
C8 C9 H9 119.9
C10 C9 C8 120.2(2)
C10 C9 H9 119.9
C9 C10 C11 119.8(2)
C9 C10 H10 120.1
C11 C10 H10 120.1
C10 C11 C12 121.1(3)
C10 C11 H11 119.4
C12 C11 H11 119.4
C7 C12 P2 117.13(18)
C11 C12 P2 123.67(19)
C11 C12 C7 119.2(2)
C14 C13 H13A 109.5
C14 C13 H13B 109.5
C14 C13 H13C 109.5
H13A C13 H13B 109.5
H13A C13 H13C 109.5
H13B C13 H13C 109.5
P2 C14 H14 107.7
C13 C14 P2 116.55(18)
C13 C14 C15 111.0(2)
C13 C14 H14 107.7
C15 C14 P2 105.77(18)
C15 C14 H14 107.7
C14 C15 H15A 110.1
C14 C15 H15B 110.1
C16 C15 C14 108.0(2)
C16 C15 H15A 110.1
C16 C15 H15B 110.1
H15A C15 H15B 108.4
C15 C16 C17 106.3(2)
C15 C16 H16A 110.5
C15 C16 H16B 110.5
C17 C16 H16A 110.5
C17 C16 H16B 110.5
H16A C16 H16B 108.7
P2 C17 H17 105.4
C16 C17 P2 107.77(17)
C16 C17 H17 105.4
C18 C17 P2 117.40(19)
C18 C17 C16 114.3(2)
C18 C17 H17 105.4
C17 C18 H18A 109.5
C17 C18 H18B 109.5
C17 C18 H18C 109.5
H18A C18 H18B 109.5
H18A C18 H18C 109.5
H18B C18 H18C 109.5
C20 C19 H19A 109.5
C20 C19 H19B 109.5
C20 C19 H19C 109.5
H19A C19 H19B 109.5
H19A C19 H19C 109.5
H19B C19 H19C 109.5
P3 C20 H20 109.9
C19 C20 P3 110.40(16)
C19 C20 C21 111.2(2)
C19 C20 H20 109.9
C21 C20 P3 105.38(17)
C21 C20 H20 109.9
C20 C21 C22 108.8(2)
C20 C21 H21A 109.9
C20 C21 H21B 109.9
C22 C21 H21A 109.9
C22 C21 H21B 109.9
H21A C21 H21B 108.3
C21 C22 C23 110.2(2)
C21 C22 H22A 109.6
C21 C22 H22B 109.6
C23 C22 H22A 109.6
C23 C22 H22B 109.6
H22A C22 H22B 108.1
P3 C23 H23 105.5
C22 C23 P3 108.48(17)
C22 C23 H23 105.5
C24 C23 P3 117.20(18)
C24 C23 C22 113.8(2)
C24 C23 H23 105.5
C23 C24 H24A 109.5
C23 C24 H24B 109.5
C23 C24 H24C 109.5
H24A C24 H24B 109.5
H24A C24 H24C 109.5
H24B C24 H24C 109.5
C26 C25 P3 125.02(19)
C26 C25 C30 118.7(2)
C30 C25 P3 116.18(17)
C25 C26 H26 119.2
C27 C26 C25 121.7(2)
C27 C26 H26 119.2
C26 C27 H27 120.4
C28 C27 C26 119.2(2)
C28 C27 H27 120.4
C27 C28 H28 119.9
C29 C28 C27 120.1(2)
C29 C28 H28 119.9
C28 C29 C30 121.4(2)
C28 C29 H29 119.3
C30 C29 H29 119.3
C25 C30 P4 117.47(17)
C29 C30 P4 123.80(18)
C29 C30 C25 118.7(2)
C32 C31 H31A 109.5
C32 C31 H31B 109.5
C32 C31 H31C 109.5
H31A C31 H31B 109.5
H31A C31 H31C 109.5
H31B C31 H31C 109.5
P4 C32 H32 107.2
C31 C32 P4 114.35(17)
C31 C32 C33 113.6(2)
C31 C32 H32 107.2
C33 C32 P4 106.98(17)
C33 C32 H32 107.2
C32 C33 H33A 110.2
C32 C33 H33B 110.2
C34 C33 C32 107.4(2)
C34 C33 H33A 110.2
C34 C33 H33B 110.2
H33A C33 H33B 108.5
C33 C34 H34A 109.7
C33 C34 H34B 109.7
C35 C34 C33 109.8(2)
C35 C34 H34A 109.7
C35 C34 H34B 109.7
H34A C34 H34B 108.2
P4 C35 H35 107.0
C34 C35 P4 107.58(18)
C34 C35 H35 107.0
C36 C35 P4 115.61(17)
C36 C35 C34 112.1(2)
C36 C35 H35 107.0
C35 C36 H36A 109.5
C35 C36 H36B 109.5
C35 C36 H36C 109.5
H36A C36 H36B 109.5
H36A C36 H36C 109.5
H36B C36 H36C 109.5
C38 C37 H37A 109.5
C38 C37 H37B 109.5
C38 C37 H37C 109.5
H37A C37 H37B 109.5
H37A C37 H37C 109.5
H37B C37 H37C 109.5
C37 C38 C39 113.7(3)
C37 C38 H38A 108.8
C37 C38 H38B 108.8
C39 C38 H38A 108.8
C39 C38 H38B 108.8
H38A C38 H38B 107.7
C38 C39 H39A 108.8
C38 C39 H39B 108.8
C40 C39 C38 114.0(3)
C40 C39 H39A 108.8
C40 C39 H39B 108.8
H39A C39 H39B 107.7
C39 C40 C41 113.6(3)
C39 C40 H40A 108.8
C39 C40 H40B 108.8
C41 C40 H40A 108.8
C41 C40 H40B 108.8
H40A C40 H40B 107.7
C40 C41 H41A 109.1
C40 C41 H41B 109.1
C42 C41 C40 112.4(3)
C42 C41 H41A 109.1
C42 C41 H41B 109.1
H41A C41 H41B 107.9
C41 C42 H42A 109.5
C41 C42 H42B 109.5
C41 C42 H42C 109.5
H42A C42 H42B 109.5
H42A C42 H42C 109.5
H42B C42 H42C 109.5

loop_
_geom_bond_atom_site_label_1
_geom_bond_atom_site_label_2
_geom_bond_distance
Ru1 H1 1.53(4)
Ru1 H2 1.60(4)
P1 Ru1 2.2997(6)
P2 Ru1 2.2685(7)
P3 Ru1 2.2697(7)
P4 Ru1 2.3138(7)
C1 C2 1.532(3)
C1 H1A 0.9800
C1 H1b 0.9800
C1 H1c 0.9800
C2 P1 1.893(2)
C2 C3 1.542(3)
C2 H2a 1.0000
C3 C4 1.529(4)
C3 H3A 0.9900
C3 H3B 0.9900
C4 C5 1.527(3)
C4 H4A 0.9900
C4 H4B 0.9900
C5 P1 1.877(2)
C5 C6 1.520(3)
C5 H5 1.0000
C6 H6A 0.9800
C6 H6B 0.9800
C6 H6C 0.9800
C7 P1 1.868(2)
C7 C8 1.409(3)
C7 C12 1.408(3)
C8 C9 1.385(4)
C8 H8 0.9500
C9 C10 1.381(4)
C9 H9 0.9500
C10 C11 1.389(4)
C10 H10 0.9500
C11 C12 1.400(3)
C11 H11 0.9500
C12 P2 1.849(2)
C13 C14 1.525(4)
C13 H13A 0.9800
C13 H13B 0.9800
C13 H13C 0.9800
C14 P2 1.893(3)
C14 C15 1.536(4)
C14 H14 1.0000
C15 C16 1.523(4)
C15 H15A 0.9900
C15 H15B 0.9900
C16 C17 1.525(4)
C16 H16A 0.9900
C16 H16B 0.9900
C17 P2 1.876(3)
C17 C18 1.521(4)
C17 H17 1.0000
C18 H18A 0.9800
C18 H18B 0.9800
C18 H18C 0.9800
C19 C20 1.527(3)
C19 H19A 0.9800
C19 H19B 0.9800
C19 H19C 0.9800
C20 P3 1.867(2)
C20 C21 1.535(3)
C20 H20 1.0000
C21 C22 1.549(4)
C21 H21A 0.9900
C21 H21B 0.9900
C22 C23 1.555(3)
C22 H22A 0.9900
C22 H22B 0.9900
C23 P3 1.862(3)
C23 C24 1.529(4)
C23 H23 1.0000
C24 H24A 0.9800
C24 H24B 0.9800
C24 H24C 0.9800
C25 P3 1.847(2)
C25 C26 1.404(3)
C25 C30 1.412(3)
C26 C27 1.390(4)
C26 H26 0.9500
C27 C28 1.387(4)
C27 H27 0.9500
C28 C29 1.386(4)
C28 H28 0.9500
C29 C30 1.402(3)
C29 H29 0.9500
C30 P4 1.859(2)
C31 C32 1.527(3)
C31 H31A 0.9800
C31 H31B 0.9800
C31 H31C 0.9800
C32 P4 1.878(2)
C32 C33 1.533(4)
C32 H32 1.0000
C33 C34 1.532(4)
C33 H33A 0.9900
C33 H33B 0.9900
C34 C35 1.531(4)
C34 H34A 0.9900
C34 H34B 0.9900
C35 P4 1.888(3)
C35 C36 1.528(3)
C35 H35 1.0000
C36 H36A 0.9800
C36 H36B 0.9800
C36 H36C 0.9800
C37 C38 1.515(6)
C37 H37A 0.9800
C37 H37B 0.9800
C37 H37C 0.9800
C38 C39 1.519(5)
C38 H38A 0.9900
C38 H38B 0.9900
C39 C40 1.513(5)
C39 H39A 0.9900
C39 H39B 0.9900
C40 C41 1.521(5)
C40 H40A 0.9900
C40 H40B 0.9900
C41 C42 1.511(5)
C41 H41A 0.9900
C41 H41B 0.9900
C42 H42A 0.9800
C42 H42B 0.9800
C42 H42C 0.9800

loop_
_geom_torsion_atom_site_label_1
_geom_torsion_atom_site_label_2
_geom_torsion_atom_site_label_3
_geom_torsion_atom_site_label_4
_geom_torsion
P1 C2 C3 C4 -28.2(2)
P1 C7 C8 C9 -176.9(2)
P1 C7 C12 P2 -5.7(3)
P1 C7 C12 C11 175.8(2)
P2 C14 C15 C16 -37.5(3)
P3 C20 C21 C22 39.5(2)
P3 C25 C26 C27 -178.1(2)
P3 C25 C30 P4 -0.6(2)
P3 C25 C30 C29 179.57(18)
P4 C32 C33 C34 -37.6(2)
C1 C2 P1 Ru1 -4.3(2)
C1 C2 P1 C5 127.02(19)
C1 C2 P1 C7 -132.20(18)
C1 C2 C3 C4 -153.5(2)
C2 P1 Ru1 P2 -140.36(10)
C2 P1 Ru1 P3 53.68(11)
C2 P1 Ru1 P4 -35.09(11)
C2 C3 C4 C5 45.0(3)
C3 C2 P1 Ru1 -127.50(14)
C3 C2 P1 C5 3.81(18)
C3 C2 P1 C7 104.59(17)
C3 C4 C5 P1 -40.6(2)
C3 C4 C5 C6 -168.7(2)
C4 C5 P1 Ru1 159.57(14)
C4 C5 P1 C2 21.10(18)
C4 C5 P1 C7 -83.79(18)
C5 P1 Ru1 P2 98.84(9)
C5 P1 Ru1 P3 -67.12(9)
C5 P1 Ru1 P4 -155.89(9)
C6 C5 P1 Ru1 -72.9(2)
C6 C5 P1 C2 148.63(19)
C6 C5 P1 C7 43.7(2)
C7 P1 Ru1 P2 -13.69(8)
C7 P1 Ru1 P3 -179.66(8)
C7 P1 Ru1 P4 91.57(8)
C7 C8 C9 C10 0.7(4)
C7 C12 P2 Ru1 -6.1(2)
C7 C12 P2 C14 125.3(2)
C7 C12 P2 C17 -138.59(19)
C8 C7 P1 Ru1 -168.49(19)
C8 C7 P1 C2 -28.2(2)
C8 C7 P1 C5 66.5(2)
C8 C7 C12 P2 177.21(18)
C8 C7 C12 C11 -1.2(4)
C8 C9 C10 C11 -0.1(4)
C9 C10 C11 C12 -1.2(4)
C10 C11 C12 P2 -176.5(2)
C10 C11 C12 C7 1.9(4)
C11 C12 P2 Ru1 172.3(2)
C11 C12 P2 C14 -56.3(2)
C11 C12 P2 C17 39.8(3)
C12 P2 Ru1 P1 11.49(9)
C12 P2 Ru1 P3 146.99(10)
C12 P2 Ru1 P4 -92.22(9)
C12 C7 P1 Ru1 14.6(2)
C12 C7 P1 C2 154.95(18)
C12 C7 P1 C5 -110.3(2)
C12 C7 C8 C9 0.0(4)
C13 C14 P2 Ru1 8.4(2)
C13 C14 P2 C12 -115.1(2)
C13 C14 P2 C17 137.4(2)
C13 C14 C15 C16 -164.8(2)
C14 P2 Ru1 P1 -109.04(10)
C14 P2 Ru1 P3 26.46(13)
C14 P2 Ru1 P4 147.25(10)
C14 C15 C16 C17 48.8(3)
C15 C14 P2 Ru1 -115.45(16)
C15 C14 P2 C12 121.05(19)
C15 C14 P2 C17 13.55(19)
C15 C16 C17 P2 -36.8(2)
C15 C16 C17 C18 -169.3(2)
C16 C17 P2 Ru1 142.92(15)
C16 C17 P2 C12 -91.21(19)
C16 C17 P2 C14 13.22(19)
C17 P2 Ru1 P1 135.97(10)
C17 P2 Ru1 P3 -88.53(12)
C17 P2 Ru1 P4 32.26(10)
C18 C17 P2 Ru1 -86.3(2)
C18 C17 P2 C12 39.5(2)
C18 C17 P2 C14 144.0(2)
C19 C20 P3 Ru1 -50.17(19)
C19 C20 P3 C23 81.01(18)
C19 C20 P3 C25 -172.10(17)
C19 C20 C21 C22 -80.1(2)
C20 P3 Ru1 P1 153.20(9)
C20 P3 Ru1 P2 20.36(12)
C20 P3 Ru1 P4 -103.50(9)
C20 C21 C22 C23 -18.9(3)
C21 C20 P3 Ru1 -170.37(13)
C21 C20 P3 C23 -39.19(17)
C21 C20 P3 C25 67.70(18)
C21 C22 C23 P3 -10.4(2)
C21 C22 C23 C24 -142.7(2)
C22 C23 P3 Ru1 152.08(13)
C22 C23 P3 C20 28.59(18)
C22 C23 P3 C25 -75.91(18)
C23 P3 Ru1 P1 42.27(11)
C23 P3 Ru1 P2 -90.58(12)
C23 P3 Ru1 P4 145.56(11)
C24 C23 P3 Ru1 -77.4(2)
C24 C23 P3 C20 159.1(2)
C24 C23 P3 C25 54.6(2)
C25 P3 Ru1 P1 -88.26(8)
C25 P3 Ru1 P2 138.90(10)
C25 P3 Ru1 P4 15.04(8)
C25 C26 C27 C28 -0.4(4)
C25 C30 P4 Ru1 12.69(19)
C25 C30 P4 C32 -113.26(19)
C25 C30 P4 C35 151.97(18)
C26 C25 P3 Ru1 165.3(2)
C26 C25 P3 C20 -68.7(2)
C26 C25 P3 C23 25.0(2)
C26 C25 C30 P4 -178.18(18)
C26 C25 C30 C29 2.0(3)
C26 C27 C28 C29 0.3(4)
C27 C28 C29 C30 1.1(4)
C28 C29 C30 P4 178.00(19)
C28 C29 C30 C25 -2.2(4)
C29 C30 P4 Ru1 -167.53(18)
C29 C30 P4 C32 66.5(2)
C29 C30 P4 C35 -28.3(2)
C30 P4 Ru1 P1 91.76(8)
C30 P4 Ru1 P2 -178.44(7)
C30 P4 Ru1 P3 -14.98(8)
C30 C25 P3 Ru1 -12.1(2)
C30 C25 P3 C20 113.93(19)
C30 C25 P3 C23 -152.40(18)
C30 C25 C26 C27 -0.7(4)
C31 C32 P4 Ru1 -74.51(19)
C31 C32 P4 C30 43.5(2)
C31 C32 P4 C35 145.82(19)
C31 C32 C33 C34 -164.8(2)
C32 P4 Ru1 P1 -154.25(9)
C32 P4 Ru1 P2 -64.45(10)
C32 P4 Ru1 P3 99.01(10)
C32 C33 C34 C35 42.5(3)
C33 C32 P4 Ru1 158.79(14)
C33 C32 P4 C30 -83.16(18)
C33 C32 P4 C35 19.12(18)
C33 C34 C35 P4 -27.1(3)
C33 C34 C35 C36 -155.2(2)
C34 C35 P4 Ru1 -128.38(16)
C34 C35 P4 C30 105.55(19)
C34 C35 P4 C32 4.27(19)
C35 P4 Ru1 P1 -31.76(11)
C35 P4 Ru1 P2 58.04(11)
C35 P4 Ru1 P3 -138.50(11)
C36 C35 P4 Ru1 -2.2(3)
C36 C35 P4 C30 -128.3(2)
C36 C35 P4 C32 130.4(2)
C37 C38 C39 C40 62.1(4)
C38 C39 C40 C41 176.8(3)
C39 C40 C41 C42 179.0(3)
